data_7049695
loop_
_publ_author_name
'Mohan, Midhun'
'Rajak, Sanil'
'Tremblay, Alexandre A.'
'Maris, Thierry'
'Duong, Adam'

_publ_section_title
;
 Syntheses of mono and bimetallic cyamelurate polymers with reversible
 chromic behaviour.
;
_journal_issue 20
_journal_name_full 'Dalton transactions (Cambridge, England : 2003)'
_journal_page_first 7006
_journal_page_last 7014
_journal_paper_doi 10.1039/c9dt01278h
_journal_volume 48
_journal_year 2019
_chemical_formula_moiety 'C12 H10 N14 Ni0.49 O10 Zn0.51, H12 Ni0.92 O6 Zn0.08'
_chemical_formula_sum 'C12 H22 N14 Ni1.41 O16 Zn0.59'
_chemical_formula_weight 739.78
_space_group_crystal_system triclinic
_space_group_IT_number 2
_space_group_name_Hall '-P 1'
_space_group_name_H-M_alt 'P -1'
_symmetry_space_group_name_Hall '-P 1'
_symmetry_space_group_name_H-M 'P -1'
_atom_sites_solution_hydrogens difmap
_atom_sites_solution_primary dual
_audit_creation_date 2017-01-10
_audit_creation_method
;
Olex2 1.2
(compiled 2017.01.04 svn.r3372 for OlexSys, GUI svn.r5289)
;
_audit_update_record
;
2018-09-11 deposited with the CCDC.    2019-04-15 downloaded from the CCDC.
;
_cell_angle_alpha 77.928(2)
_cell_angle_beta 84.470(2)
_cell_angle_gamma 87.086(2)
_cell_formula_units_Z 1
_cell_length_a 7.3891(3)
_cell_length_b 8.6307(3)
_cell_length_c 9.1887(4)
_cell_measurement_reflns_used 9888
_cell_measurement_temperature 100
_cell_measurement_theta_max 60.694
_cell_measurement_theta_min 4.298
_cell_volume 570.08(4)
_computing_cell_refinement 'SAINT v8.37A (Bruker, 2015)'
_computing_data_collection
;
APEX 2 (2013) Bruker AXS Inc., Madison, WI 53719-1173.
;
_computing_data_reduction 'SAINT v8.37A (Bruker, 2015)'
_computing_molecular_graphics 'Olex2 (Dolomanov et al., 2009)'
_computing_publication_material 'Olex2 (Dolomanov et al., 2009)'
_computing_structure_refinement 'ShelXL (Sheldrick, 2015)'
_computing_structure_solution 'XT (Sheldrick, 2015)'
_diffrn_ambient_temperature 100
_diffrn_detector 'CMOS Area detector'
_diffrn_detector_area_resol_mean 10.24
_diffrn_detector_type 'Bruker Photon 100 CMOS Detector'
_diffrn_measured_fraction_theta_full 0.992
_diffrn_measured_fraction_theta_max 0.989
_diffrn_measurement_device 'k-geometry diffractometer'
_diffrn_measurement_device_type 'Bruker Venture Metaljet'
_diffrn_measurement_method '\w and \f scans'
_diffrn_radiation_collimation 'Focusing mirrors'
_diffrn_radiation_monochromator 'Helios MX Mirror Optics'
_diffrn_radiation_probe x-ray
_diffrn_radiation_type GaK\a
_diffrn_radiation_wavelength 1.34139
_diffrn_reflns_av_R_equivalents 0.0512
_diffrn_reflns_av_unetI/netI 0.0308
_diffrn_reflns_Laue_measured_fraction_full 0.992
_diffrn_reflns_Laue_measured_fraction_max 0.989
_diffrn_reflns_limit_h_max 9
_diffrn_reflns_limit_h_min -9
_diffrn_reflns_limit_k_max 11
_diffrn_reflns_limit_k_min -11
_diffrn_reflns_limit_l_max 11
_diffrn_reflns_limit_l_min -11
_diffrn_reflns_number 16725
_diffrn_reflns_point_group_measured_fraction_full 0.992
_diffrn_reflns_point_group_measured_fraction_max 0.989
_diffrn_reflns_theta_full 53.594
_diffrn_reflns_theta_max 60.650
_diffrn_reflns_theta_min 4.297
_diffrn_source 'Metal Jet'
_diffrn_source_target Ga
_diffrn_source_type 'Gallium Liquid Metal Jet Source'
_exptl_absorpt_coefficient_mu 7.566
_exptl_absorpt_correction_T_max 0.2103
_exptl_absorpt_correction_T_min 0.1085
_exptl_absorpt_correction_type multi-scan
_exptl_absorpt_process_details
;
SADABS-2016/2 (Bruker,2016/2) was used for absorption correction.
wR2(int) was 0.1446 before and 0.0768 after correction.
The Ratio of minimum to maximum transmission is 0.5159.
The \l/2 correction factor is Not present.
;
_exptl_crystal_colour 'clear light colourless'
_exptl_crystal_colour_lustre clear
_exptl_crystal_colour_modifier light
_exptl_crystal_colour_primary colourless
_exptl_crystal_density_diffrn 2.155
_exptl_crystal_description Needle
_exptl_crystal_F_000 377
_exptl_crystal_size_max 0.13
_exptl_crystal_size_mid 0.06
_exptl_crystal_size_min 0.06
_refine_diff_density_max 0.791
_refine_diff_density_min -0.488
_refine_diff_density_rms 0.115
_refine_ls_extinction_method none
_refine_ls_goodness_of_fit_ref 1.158
_refine_ls_hydrogen_treatment refall
_refine_ls_matrix_type full
_refine_ls_number_parameters 248
_refine_ls_number_reflns 2583
_refine_ls_number_restraints 0
_refine_ls_restrained_S_all 1.158
_refine_ls_R_factor_all 0.0572
_refine_ls_R_factor_gt 0.0499
_refine_ls_shift/su_max 0.000
_refine_ls_shift/su_mean 0.000
_refine_ls_structure_factor_coef Fsqd
_refine_ls_weighting_details 'w=1/[\s^2^(Fo^2^)+(0.0376P)^2^+2.0003P] where P=(Fo^2^+2Fc^2^)/3'
_refine_ls_weighting_scheme calc
_refine_ls_wR_factor_gt 0.1096
_refine_ls_wR_factor_ref 0.1148
_reflns_Friedel_coverage 0.000
_reflns_number_gt 2319
_reflns_number_total 2583
_reflns_threshold_expression 'I > 2\s(I)'
_cod_data_source_file c9dt01278h2.cif
_cod_data_source_block ada115
_cod_depositor_comments
;
The following automatic conversions were performed:

'_diffrn_radiation_probe' value 'X-ray' changed to 'x-ray' according
to
/home/data/users/saulius/crontab/automatic-downloads/rss-feeds/RSC/lib/dictionaries/cif_core.dic
dictionary named 'cif_core.dic' version 2.4.2 from 2011-04-26.

Automatic conversion script
Id: cif_fix_values 4973 2017-02-22 13:04:09Z antanas 

 Adding full bibliography for 7049694--7049700.cif.
;
_cod_database_code 7049695
_shelx_shelxl_version_number 2016/6
_shelx_space_group_comment
;
The symmetry employed for this shelxl refinement is uniquely defined
by the following loop, which should always be used as a source of
symmetry information in preference to the above space-group names.
They are only intended as comments.
;
_shelx_estimated_absorpt_t_max 0.660
_shelx_estimated_absorpt_t_min 0.440
_olex2_refinement_description
;
1. Shared sites
{Ni1, Zn1}
{Ni2, Zn2}
2. Uiso/Uaniso restraints and constraints
Uanis(Ni1) = Uanis(Zn1)
Uanis(Ni2) = Uanis(Zn2)
3. Others
 Sof(Ni1)=0.5*(1-FVAR(2))
 Sof(Zn1)=0.5*FVAR(2)
 Sof(Zn2)=0.5*(1-FVAR(3))
 Sof(Ni2)=0.5*FVAR(3)
;
_olex2_submission_special_instructions 'No special instructions were received'

loop_
_space_group_symop_operation_xyz
'x, y, z'
'-x, -y, -z'

loop_
_atom_site_label
_atom_site_type_symbol
_atom_site_fract_x
_atom_site_fract_y
_atom_site_fract_z
_atom_site_U_iso_or_equiv
_atom_site_adp_type
_atom_site_occupancy
_atom_site_site_symmetry_order
_atom_site_calc_flag
_atom_site_refinement_flags_posn
_atom_site_refinement_flags_adp
_atom_site_refinement_flags_occupancy
Zn1 Zn 1.000000 0.000000 0.000000 0.0126(2) Uani 0.51(4) 2 d S T P
Ni1 Ni 1.000000 0.000000 0.000000 0.0126(2) Uani 0.49(4) 2 d S T P
N1 N 0.8867(4) 0.1267(3) 0.3095(3) 0.0156(6) Uani 1 1 d . . .
O1 O 1.0473(3) 0.2042(3) 0.0856(3) 0.0150(5) Uani 1 1 d . . .
C1 C 0.9713(4) 0.2435(4) 0.2005(4) 0.0136(6) Uani 1 1 d . . .
N2 N 0.9737(4) 0.3964(3) 0.2169(3) 0.0150(6) Uani 1 1 d . . .
O2 O 0.5482(3) -0.0051(3) 0.7564(3) 0.0174(5) Uani 1 1 d . . .
C2 C 0.7988(4) 0.1699(4) 0.4245(4) 0.0133(6) Uani 1 1 d . . .
C3 C 0.8812(4) 0.4378(4) 0.3352(4) 0.0133(6) Uani 1 1 d . . .
O3 O 0.7839(4) 0.7621(3) 0.4961(3) 0.0186(5) Uani 1 1 d . . .
N3 N 0.7116(4) 0.0633(3) 0.5343(3) 0.0157(6) Uani 1 1 d . . .
H3 H 0.724(6) -0.033(6) 0.529(5) 0.021(11) Uiso 1 1 d . . .
C4 C 0.6122(4) 0.1046(4) 0.6581(4) 0.0147(6) Uani 1 1 d . . .
N4 N 0.7875(4) 0.3236(3) 0.4434(3) 0.0139(6) Uani 1 1 d . . .
N5 N 0.8765(4) 0.5856(3) 0.3534(3) 0.0157(6) Uani 1 1 d . . .
C5 C 0.6827(4) 0.3674(4) 0.5657(4) 0.0129(6) Uani 1 1 d . . .
C6 C 0.7789(5) 0.6249(4) 0.4762(4) 0.0148(6) Uani 1 1 d . . .
N6 N 0.5907(4) 0.2581(3) 0.6667(3) 0.0151(6) Uani 1 1 d . . .
N7 N 0.6760(4) 0.5166(3) 0.5782(3) 0.0152(6) Uani 1 1 d . . .
O4 O 0.7222(3) 0.0530(3) 0.0182(3) 0.0169(5) Uani 1 1 d . . .
H4A H 0.654(7) 0.034(6) 0.092(6) 0.028(13) Uiso 1 1 d . . .
H4B H 0.661(7) 0.027(6) -0.049(6) 0.041(15) Uiso 1 1 d . . .
O5 O 0.9891(3) 0.1350(3) -0.2078(3) 0.0161(5) Uani 1 1 d . . .
H5A H 1.029(8) 0.074(7) -0.276(7) 0.048(16) Uiso 1 1 d . . .
H5B H 1.024(8) 0.220(8) -0.234(7) 0.051(18) Uiso 1 1 d . . .
Ni2 Ni 0.500000 0.500000 1.000000 0.0126(2) Uani 0.92(4) 2 d S T P
Zn2 Zn 0.500000 0.500000 1.000000 0.0126(2) Uani 0.08(4) 2 d S T P
O6 O 0.3875(4) 0.3212(3) 0.9264(3) 0.0182(5) Uani 1 1 d . . .
H6A H 0.428(6) 0.302(5) 0.846(5) 0.019(11) Uiso 1 1 d . . .
H6B H 0.279(7) 0.302(6) 0.940(6) 0.029(13) Uiso 1 1 d . . .
O7 O 0.4908(3) 0.6535(3) 0.7932(3) 0.0156(5) Uani 1 1 d . . .
H7A H 0.546(7) 0.612(6) 0.724(6) 0.031(13) Uiso 1 1 d . . .
H7B H 0.522(7) 0.745(7) 0.783(6) 0.037(15) Uiso 1 1 d . . .
O8 O 0.2555(3) 0.5897(3) 1.0719(3) 0.0177(5) Uani 1 1 d . . .
H8A H 0.165(7) 0.545(6) 1.114(6) 0.026(12) Uiso 1 1 d . . .
H8B H 0.230(7) 0.683(7) 1.059(6) 0.028(13) Uiso 1 1 d . . .

loop_
_atom_site_aniso_label
_atom_site_aniso_U_11
_atom_site_aniso_U_22
_atom_site_aniso_U_33
_atom_site_aniso_U_23
_atom_site_aniso_U_13
_atom_site_aniso_U_12
Zn1 0.0142(3) 0.0120(3) 0.0113(3) -0.0026(3) 0.0008(2) 0.0010(2)
Ni1 0.0142(3) 0.0120(3) 0.0113(3) -0.0026(3) 0.0008(2) 0.0010(2)
N1 0.0189(14) 0.0126(13) 0.0150(14) -0.0030(11) 0.0001(11) 0.0007(11)
O1 0.0180(11) 0.0141(11) 0.0131(11) -0.0052(9) 0.0026(9) -0.0005(9)
C1 0.0113(14) 0.0164(16) 0.0127(15) -0.0023(13) -0.0009(12) -0.0002(12)
N2 0.0168(13) 0.0146(14) 0.0135(13) -0.0035(11) 0.0005(11) -0.0002(11)
O2 0.0214(12) 0.0141(12) 0.0155(12) -0.0026(10) 0.0043(10) -0.0022(10)
C2 0.0126(15) 0.0150(16) 0.0127(15) -0.0037(12) -0.0016(12) -0.0008(12)
C3 0.0126(15) 0.0142(15) 0.0125(15) -0.0014(12) -0.0029(12) 0.0016(12)
O3 0.0275(13) 0.0125(12) 0.0156(12) -0.0040(10) 0.0014(10) -0.0001(10)
N3 0.0218(15) 0.0100(14) 0.0155(14) -0.0050(11) 0.0012(11) 0.0012(11)
C4 0.0137(15) 0.0185(16) 0.0117(15) -0.0036(13) -0.0004(12) 0.0001(13)
N4 0.0153(13) 0.0143(14) 0.0113(13) -0.0017(11) 0.0008(11) 0.0000(11)
N5 0.0184(14) 0.0140(14) 0.0146(13) -0.0036(11) 0.0001(11) 0.0011(11)
C5 0.0120(14) 0.0175(16) 0.0091(14) -0.0021(12) -0.0028(12) 0.0012(12)
C6 0.0155(15) 0.0124(15) 0.0162(16) -0.0026(13) -0.0024(12) 0.0009(12)
N6 0.0167(14) 0.0145(13) 0.0136(13) -0.0035(11) 0.0023(11) -0.0002(11)
N7 0.0184(14) 0.0152(14) 0.0120(13) -0.0041(11) -0.0004(11) 0.0012(11)
O4 0.0141(11) 0.0222(13) 0.0138(12) -0.0044(10) 0.0032(10) -0.0007(10)
O5 0.0227(13) 0.0127(12) 0.0113(11) -0.0005(10) 0.0017(9) 0.0004(10)
Ni2 0.0131(3) 0.0130(3) 0.0118(3) -0.0037(3) 0.0002(2) 0.0006(2)
Zn2 0.0131(3) 0.0130(3) 0.0118(3) -0.0037(3) 0.0002(2) 0.0006(2)
O6 0.0180(13) 0.0217(13) 0.0163(13) -0.0082(10) 0.0016(10) -0.0029(10)
O7 0.0187(12) 0.0150(13) 0.0129(11) -0.0038(10) 0.0017(9) 0.0011(10)
O8 0.0147(12) 0.0145(13) 0.0213(13) -0.0013(10) 0.0053(10) 0.0019(10)

loop_
_atom_type_symbol
_atom_type_description
_atom_type_scat_dispersion_real
_atom_type_scat_dispersion_imag
_atom_type_scat_source
C C 0.0140 0.0070 'International Tables Vol C Tables 4.2.6.8 and 6.1.1.4'
H H 0.0000 0.0000 'International Tables Vol C Tables 4.2.6.8 and 6.1.1.4'
N N 0.0250 0.0140 'International Tables Vol C Tables 4.2.6.8 and 6.1.1.4'
Ni Ni -1.3360 3.2900 'International Tables Vol C Tables 4.2.6.8 and 6.1.1.4'
O O 0.0390 0.0250 'International Tables Vol C Tables 4.2.6.8 and 6.1.1.4'
Zn Zn -2.7480 0.5280 'International Tables Vol C Tables 4.2.6.8 and 6.1.1.4'

loop_
_geom_angle_atom_site_label_1
_geom_angle_atom_site_label_2
_geom_angle_atom_site_label_3
_geom_angle
_geom_angle_site_symmetry_1
_geom_angle_site_symmetry_3
O1 Ni1 O1 180.0 . 2_755
O4 Ni1 O1 89.59(10) 2_755 2_755
O4 Ni1 O1 90.41(10) . 2_755
O4 Ni1 O1 90.41(10) 2_755 .
O4 Ni1 O1 89.59(10) . .
O4 Ni1 O4 180.0 2_755 .
O5 Ni1 O1 89.38(10) . 2_755
O5 Ni1 O1 89.38(10) 2_755 .
O5 Ni1 O1 90.62(10) 2_755 2_755
O5 Ni1 O1 90.62(10) . .
O5 Ni1 O4 83.31(10) . .
O5 Ni1 O4 96.69(10) . 2_755
O5 Ni1 O4 83.31(10) 2_755 2_755
O5 Ni1 O4 96.69(10) 2_755 .
O5 Ni1 O5 180.0 2_755 .
C2 N1 C1 117.7(3) . .
C1 O1 Ni1 127.6(2) . .
O1 C1 N1 118.0(3) . .
O1 C1 N2 120.2(3) . .
N2 C1 N1 121.8(3) . .
C3 N2 C1 119.1(3) . .
N1 C2 N3 121.1(3) . .
N1 C2 N4 123.2(3) . .
N3 C2 N4 115.7(3) . .
N2 C3 N4 120.1(3) . .
N5 C3 N2 121.0(3) . .
N5 C3 N4 118.9(3) . .
C2 N3 H3 118(3) . .
C2 N3 C4 123.1(3) . .
C4 N3 H3 119(3) . .
O2 C4 N3 117.2(3) . .
O2 C4 N6 123.2(3) . .
N6 C4 N3 119.5(3) . .
C2 N4 C3 117.9(3) . .
C2 N4 C5 121.6(3) . .
C3 N4 C5 120.5(3) . .
C3 N5 C6 119.7(3) . .
N6 C5 N4 120.0(3) . .
N7 C5 N4 119.1(3) . .
N7 C5 N6 120.8(3) . .
O3 C6 N5 118.9(3) . .
O3 C6 N7 118.9(3) . .
N5 C6 N7 122.2(3) . .
C5 N6 C4 119.5(3) . .
C5 N7 C6 119.4(3) . .
Ni1 O4 H4A 127(4) . .
Ni1 O4 H4B 116(4) . .
H4A O4 H4B 103(5) . .
Ni1 O5 H5A 108(4) . .
Ni1 O5 H5B 126(5) . .
H5A O5 H5B 110(6) . .
O6 Ni2 O6 180.0 2_667 .
O6 Ni2 O7 92.29(10) . .
O6 Ni2 O7 87.71(10) . 2_667
O6 Ni2 O7 92.29(10) 2_667 2_667
O6 Ni2 O7 87.71(10) 2_667 .
O7 Ni2 O7 180.00(19) . 2_667
O8 Ni2 O6 86.04(11) . 2_667
O8 Ni2 O6 86.04(11) 2_667 .
O8 Ni2 O6 93.96(11) . .
O8 Ni2 O6 93.96(11) 2_667 2_667
O8 Ni2 O7 90.40(10) . .
O8 Ni2 O7 89.60(10) 2_667 .
O8 Ni2 O7 89.60(10) . 2_667
O8 Ni2 O7 90.40(10) 2_667 2_667
O8 Ni2 O8 180.0 2_667 .
Ni2 O6 H6A 119(3) . .
Ni2 O6 H6B 124(3) . .
H6A O6 H6B 109(5) . .
Ni2 O7 H7A 111(3) . .
Ni2 O7 H7B 119(4) . .
H7A O7 H7B 110(5) . .
Ni2 O8 H8A 130(3) . .
Ni2 O8 H8B 124(4) . .
H8A O8 H8B 106(5) . .

loop_
_geom_bond_atom_site_label_1
_geom_bond_atom_site_label_2
_geom_bond_distance
_geom_bond_site_symmetry_2
Ni1 O1 2.132(2) 2_755
Ni1 O1 2.132(2) .
Ni1 O4 2.079(2) 2_755
Ni1 O4 2.079(2) .
Ni1 O5 2.025(2) .
Ni1 O5 2.024(2) 2_755
N1 C1 1.390(4) .
N1 C2 1.299(4) .
O1 C1 1.249(4) .
C1 N2 1.360(4) .
N2 C3 1.331(4) .
O2 C4 1.241(4) .
C2 N3 1.351(5) .
C2 N4 1.370(4) .
C3 N4 1.402(4) .
C3 N5 1.319(4) .
O3 C6 1.238(4) .
N3 H3 0.84(5) .
N3 C4 1.394(4) .
C4 N6 1.344(4) .
N4 C5 1.410(4) .
N5 C6 1.373(4) .
C5 N6 1.338(4) .
C5 N7 1.314(4) .
C6 N7 1.378(4) .
O4 H4A 0.80(6) .
O4 H4B 0.88(6) .
O5 H5A 0.92(6) .
O5 H5B 0.77(7) .
Ni2 O6 2.051(3) .
Ni2 O6 2.051(3) 2_667
Ni2 O7 2.082(2) 2_667
Ni2 O7 2.082(2) .
Ni2 O8 2.035(2) 2_667
Ni2 O8 2.035(2) .
O6 H6A 0.82(5) .
O6 H6B 0.82(5) .
O7 H7A 0.85(5) .
O7 H7B 0.82(6) .
O8 H8A 0.81(5) .
O8 H8B 0.81(5) .

loop_
_geom_hbond_atom_site_label_D
_geom_hbond_atom_site_label_H
_geom_hbond_atom_site_label_A
_geom_hbond_distance_DH
_geom_hbond_distance_HA
_geom_hbond_distance_DA
_geom_hbond_angle_DHA
_geom_hbond_site_symmetry_A
N3 H3 O3 0.84(5) 1.88(5) 2.715(4) 171(4) 1_545
O4 H4A O2 0.80(6) 1.93(6) 2.717(4) 168(5) 2_656
O4 H4B O2 0.88(6) 2.11(6) 2.977(4) 168(5) 1_554
O5 H5A N1 0.92(6) 1.89(6) 2.706(4) 148(5) 2_755
O5 H5B O3 0.77(7) 2.65(6) 2.989(3) 108(5) 2_765
O5 H5B N5 0.77(7) 1.94(7) 2.689(4) 164(6) 2_765
O6 H6A N6 0.82(5) 2.03(5) 2.831(4) 165(4) .
O6 H6B O1 0.82(5) 2.16(6) 2.900(4) 150(5) 1_456
O7 H7A N7 0.85(5) 1.88(6) 2.731(4) 177(5) .
O7 H7B O2 0.82(6) 2.14(6) 2.943(4) 169(5) 1_565
O8 H8A N2 0.81(5) 1.99(6) 2.790(4) 169(5) 1_456
O8 H8B O1 0.81(5) 2.58(5) 3.067(3) 120(4) 2_666
O8 H8B O4 0.81(5) 2.27(6) 3.030(4) 156(5) 2_666
O8 H8B O5 0.81(5) 2.68(5) 3.293(4) 134(4) 2_666

loop_
_geom_torsion_atom_site_label_1
_geom_torsion_atom_site_label_2
_geom_torsion_atom_site_label_3
_geom_torsion_atom_site_label_4
_geom_torsion
Ni1 O1 C1 N1 20.5(4)
Ni1 O1 C1 N2 -159.9(2)
N1 C1 N2 C3 -5.1(5)
N1 C2 N3 C4 -178.5(3)
N1 C2 N4 C3 -2.3(5)
N1 C2 N4 C5 176.5(3)
O1 C1 N2 C3 175.4(3)
C1 N1 C2 N3 179.3(3)
C1 N1 C2 N4 -0.6(5)
C1 N2 C3 N4 2.0(5)
C1 N2 C3 N5 -178.4(3)
N2 C3 N4 C2 1.6(5)
N2 C3 N4 C5 -177.3(3)
N2 C3 N5 C6 179.6(3)
O2 C4 N6 C5 171.6(3)
C2 N1 C1 O1 -176.0(3)
C2 N1 C1 N2 4.4(5)
C2 N3 C4 O2 -175.3(3)
C2 N3 C4 N6 4.3(5)
C2 N4 C5 N6 -0.2(5)
C2 N4 C5 N7 -179.8(3)
C3 N4 C5 N6 178.6(3)
C3 N4 C5 N7 -0.9(4)
C3 N5 C6 O3 176.1(3)
C3 N5 C6 N7 -3.8(5)
O3 C6 N7 C5 -173.9(3)
N3 C2 N4 C3 177.8(3)
N3 C2 N4 C5 -3.4(4)
N3 C4 N6 C5 -8.0(5)
N4 C2 N3 C4 1.4(5)
N4 C3 N5 C6 -0.8(5)
N4 C5 N6 C4 6.1(5)
N4 C5 N7 C6 -3.5(5)
N5 C3 N4 C2 -178.0(3)
N5 C3 N4 C5 3.1(5)
N5 C6 N7 C5 6.0(5)
N6 C5 N7 C6 177.0(3)
N7 C5 N6 C4 -174.4(3)
